data_7208095
loop_
_publ_author_name
'Okuno, Takahiro'
'Sakoda, Yumeko'
'Kinuta, Takafumi'
'Sato, Tomohiro'
'Tokutome, Hayato'
'Tajima, Nobuo'
'Nakano, Yoko'
'Fujiki, Michiya'
'Kuroda, Reiko'
'Imai, Yoshitane'

_publ_section_title
;
 Dependence of solid-state optical properties on binding groups in
 biphenyl acid/amine supramolecular organic complexes
;
_journal_issue 14
_journal_name_full CrystEngComm
_journal_page_first 4819
_journal_paper_doi 10.1039/c2ce25259g
_journal_volume 14
_journal_year 2012
_chemical_absolute_configuration rm
_chemical_formula_sum 'C30 H32 N2 O4'
_chemical_formula_weight 484.58
_chemical_name_systematic
;
?
;
_space_group_IT_number 4
_symmetry_cell_setting monoclinic
_symmetry_space_group_name_Hall 'P 2yb'
_symmetry_space_group_name_H-M 'P 1 21 1'
_atom_sites_solution_hydrogens geom
_atom_sites_solution_primary direct
_atom_sites_solution_secondary difmap
_audit_creation_method SHELXL-97
_cell_angle_alpha 90.00
_cell_angle_beta 90.006(2)
_cell_angle_gamma 90.00
_cell_formula_units_Z 2
_cell_length_a 7.0662(8)
_cell_length_b 6.1893(7)
_cell_length_c 29.342(4)
_cell_measurement_reflns_used 4718
_cell_measurement_temperature 115(2)
_cell_measurement_theta_max 27.85
_cell_measurement_theta_min 2.08
_cell_volume 1283.3(3)
_computing_cell_refinement 'Bruker SAINT'
_computing_data_collection 'Bruker SMART'
_computing_data_reduction 'Bruker SAINT'
_computing_structure_refinement 'SHELXL-97 (Sheldrick, 2008)'
_computing_structure_solution 'SHELXS-97 (Sheldrick, 1997)'
_diffrn_ambient_temperature 115(2)
_diffrn_measured_fraction_theta_full 0.932
_diffrn_measured_fraction_theta_max 0.932
_diffrn_measurement_device_type 'CCD area detector'
_diffrn_measurement_method '\w scans'
_diffrn_radiation_monochromator graphite
_diffrn_radiation_source 'fine-focus sealed tube'
_diffrn_radiation_type MoK\a
_diffrn_radiation_wavelength 0.71073
_diffrn_reflns_av_R_equivalents 0.0380
_diffrn_reflns_av_sigmaI/netI 0.0564
_diffrn_reflns_limit_h_max 9
_diffrn_reflns_limit_h_min -9
_diffrn_reflns_limit_k_max 8
_diffrn_reflns_limit_k_min -8
_diffrn_reflns_limit_l_max 38
_diffrn_reflns_limit_l_min 0
_diffrn_reflns_number 4961
_diffrn_reflns_theta_full 27.85
_diffrn_reflns_theta_max 27.85
_diffrn_reflns_theta_min 2.08
_exptl_absorpt_coefficient_mu 0.083
_exptl_absorpt_correction_T_max 0.9917
_exptl_absorpt_correction_T_min 0.9556
_exptl_absorpt_correction_type empirical
_exptl_absorpt_process_details 'Bruker SADABS'
_exptl_crystal_colour colorless
_exptl_crystal_density_diffrn 1.254
_exptl_crystal_density_method 'not measured'
_exptl_crystal_description plate
_exptl_crystal_F_000 516
_exptl_crystal_size_max 0.55
_exptl_crystal_size_mid 0.20
_exptl_crystal_size_min 0.10
_refine_diff_density_max 0.400
_refine_diff_density_min -0.211
_refine_diff_density_rms 0.058
_refine_ls_abs_structure_details 'Flack H D (1983), Acta Cryst. A39, 876-881'
_refine_ls_abs_structure_Flack 0.0(16)
_refine_ls_extinction_method none
_refine_ls_goodness_of_fit_ref 1.035
_refine_ls_hydrogen_treatment constr
_refine_ls_matrix_type full
_refine_ls_number_parameters 330
_refine_ls_number_reflns 4961
_refine_ls_number_restraints 1
_refine_ls_restrained_S_all 1.035
_refine_ls_R_factor_all 0.0564
_refine_ls_R_factor_gt 0.0535
_refine_ls_shift/su_max 0.001
_refine_ls_shift/su_mean 0.000
_refine_ls_structure_factor_coef Fsqd
_refine_ls_weighting_details 'calc w=1/[\s^2^(Fo^2^)+(0.0743P)^2^+0.0848P] where P=(Fo^2^+2Fc^2^)/3'
_refine_ls_weighting_scheme calc
_refine_ls_wR_factor_gt 0.1250
_refine_ls_wR_factor_ref 0.1270
_reflns_number_gt 4718
_reflns_number_total 4961
_reflns_threshold_expression >2\s(I)
_cod_data_source_file c2ce25259g.txt
_cod_data_source_block imai015ver3_2
_cod_original_cell_volume 1283.2(3)
_cod_original_sg_symbol_H-M P21
_cod_database_code 7208095

loop_
_symmetry_equiv_pos_as_xyz
'x, y, z'
'-x, y+1/2, -z'

loop_
_atom_site_label
_atom_site_type_symbol
_atom_site_fract_x
_atom_site_fract_y
_atom_site_fract_z
_atom_site_U_iso_or_equiv
_atom_site_adp_type
_atom_site_occupancy
_atom_site_symmetry_multiplicity
_atom_site_calc_flag
_atom_site_refinement_flags
C1 C 0.7791(4) -0.2050(5) 0.72773(10) 0.0168(6) Uani 1 1 d .
C2 C 0.7289(4) -0.0059(5) 0.70901(10) 0.0180(6) Uani 1 1 d .
H2 H 0.6751 0.1017 0.7281 0.022 Uiso 1 1 calc R
C3 C 0.7556(4) 0.0392(5) 0.66291(10) 0.0178(6) Uani 1 1 d .
H3 H 0.7181 0.1751 0.6509 0.021 Uiso 1 1 calc R
C4 C 0.8377(4) -0.1157(5) 0.63432(9) 0.0155(6) Uani 1 1 d .
C5 C 0.8897(4) -0.3156(5) 0.65271(10) 0.0172(6) Uani 1 1 d .
H5 H 0.9447 -0.4224 0.6336 0.021 Uiso 1 1 calc R
C6 C 0.8620(4) -0.3593(5) 0.69819(10) 0.0164(6) Uani 1 1 d .
H6 H 0.8991 -0.4958 0.7100 0.020 Uiso 1 1 calc R
C7 C 0.7435(4) -0.2592(5) 0.77658(9) 0.0147(6) Uani 1 1 d .
C8 C 0.6823(4) -0.4645(5) 0.78900(10) 0.0175(6) Uani 1 1 d .
H8 H 0.6602 -0.5697 0.7660 0.021 Uiso 1 1 calc R
C9 C 0.6530(4) -0.5186(5) 0.83436(10) 0.0184(6) Uani 1 1 d .
H9 H 0.6139 -0.6605 0.8423 0.022 Uiso 1 1 calc R
C10 C 0.6811(4) -0.3644(5) 0.86830(10) 0.0176(6) Uani 1 1 d .
C11 C 0.7372(4) -0.1565(5) 0.85643(10) 0.0170(6) Uani 1 1 d .
H11 H 0.7525 -0.0497 0.8794 0.020 Uiso 1 1 calc R
C12 C 0.7710(4) -0.1048(5) 0.81109(9) 0.0161(6) Uani 1 1 d .
H12 H 0.8132 0.0363 0.8033 0.019 Uiso 1 1 calc R
C13 C 0.8686(4) -0.0618(5) 0.58444(9) 0.0155(6) Uani 1 1 d .
O14 O 0.9607(3) -0.1989(4) 0.56053(7) 0.0223(5) Uani 1 1 d .
O15 O 0.8095(3) 0.1128(4) 0.56950(7) 0.0204(5) Uani 1 1 d .
C16 C 0.6480(4) -0.4302(5) 0.91755(10) 0.0190(7) Uani 1 1 d .
O17 O 0.5951(4) -0.2869(4) 0.94575(8) 0.0291(6) Uani 1 1 d .
O18 O 0.6744(3) -0.6255(4) 0.92793(7) 0.0240(5) Uani 1 1 d .
C21 C 0.7884(4) -0.3336(6) 1.10472(11) 0.0243(7) Uani 1 1 d .
C22 C 0.7272(5) -0.5061(7) 1.13191(11) 0.0299(8) Uani 1 1 d .
H22 H 0.6816 -0.6349 1.1181 0.036 Uiso 1 1 calc R
C23 C 0.7334(5) -0.4884(8) 1.17919(12) 0.0396(10) Uani 1 1 d .
H23 H 0.6919 -0.6050 1.1977 0.047 Uiso 1 1 calc R
C24 C 0.8005(5) -0.3002(9) 1.19918(12) 0.0473(13) Uani 1 1 d .
H24 H 0.8056 -0.2882 1.2314 0.057 Uiso 1 1 calc R
C25 C 0.8598(5) -0.1301(8) 1.17214(13) 0.0431(11) Uani 1 1 d .
H25 H 0.9050 -0.0011 1.1859 0.052 Uiso 1 1 calc R
C26 C 0.8537(5) -0.1469(7) 1.12592(13) 0.0328(8) Uani 1 1 d .
H26 H 0.8948 -0.0288 1.1078 0.039 Uiso 1 1 calc R
C27 C 0.7851(4) -0.3506(6) 1.05300(11) 0.0257(8) Uani 1 1 d .
H27 H 0.8251 -0.2080 1.0402 0.031 Uiso 1 1 calc R
C28 C 0.9194(5) -0.5238(8) 1.03458(12) 0.0433(11) Uani 1 1 d .
H28A H 0.9120 -0.5269 1.0012 0.065 Uiso 1 1 calc R
H28B H 0.8829 -0.6652 1.0468 0.065 Uiso 1 1 calc R
H28C H 1.0493 -0.4903 1.0439 0.065 Uiso 1 1 calc R
N27 N 0.5882(4) -0.3965(4) 1.03674(8) 0.0185(5) Uani 1 1 d .
H27A H 0.5069 -0.2986 1.0491 0.028 Uiso 1 1 calc R
H27B H 0.5538 -0.5320 1.0455 0.028 Uiso 1 1 calc R
H27C H 0.5843 -0.3868 1.0058 0.028 Uiso 1 1 calc R
C31 C 0.6962(4) -0.1169(6) 0.40507(9) 0.0177(6) Uani 1 1 d .
C32 C 0.7461(4) -0.2805(5) 0.37478(10) 0.0196(6) Uani 1 1 d .
H32 H 0.7928 -0.4136 0.3863 0.023 Uiso 1 1 calc R
C33 C 0.7288(4) -0.2530(6) 0.32815(11) 0.0223(7) Uani 1 1 d .
H33 H 0.7632 -0.3663 0.3080 0.027 Uiso 1 1 calc R
C34 C 0.6614(4) -0.0599(6) 0.31115(10) 0.0250(8) Uani 1 1 d .
H34 H 0.6509 -0.0400 0.2791 0.030 Uiso 1 1 calc R
C35 C 0.6085(4) 0.1064(6) 0.34072(11) 0.0239(7) Uani 1 1 d .
H35 H 0.5611 0.2388 0.3290 0.029 Uiso 1 1 calc R
C36 C 0.6258(4) 0.0766(6) 0.38704(11) 0.0226(7) Uani 1 1 d .
H36 H 0.5893 0.1894 0.4071 0.027 Uiso 1 1 calc R
C37 C 0.7218(4) -0.1408(6) 0.45621(10) 0.0223(7) Uani 1 1 d .
H37 H 0.6479 -0.0235 0.4714 0.027 Uiso 1 1 calc R
C38 C 0.6539(4) -0.3545(6) 0.47483(11) 0.0314(8) Uani 1 1 d .
H38A H 0.6656 -0.3544 0.5081 0.047 Uiso 1 1 calc R
H38B H 0.7310 -0.4716 0.4621 0.047 Uiso 1 1 calc R
H38C H 0.5212 -0.3764 0.4664 0.047 Uiso 1 1 calc R
N37 N 0.9287(3) -0.1085(4) 0.46769(8) 0.0173(5) Uani 1 1 d .
H37A H 0.9671 0.0233 0.4575 0.026 Uiso 1 1 calc R
H37B H 0.9988 -0.2135 0.4541 0.026 Uiso 1 1 calc R
H37C H 0.9446 -0.1157 0.4984 0.026 Uiso 1 1 calc R

loop_
_atom_site_aniso_label
_atom_site_aniso_U_11
_atom_site_aniso_U_22
_atom_site_aniso_U_33
_atom_site_aniso_U_23
_atom_site_aniso_U_13
_atom_site_aniso_U_12
C1 0.0117(13) 0.0216(17) 0.0170(14) -0.0033(11) 0.0010(11) -0.0011(12)
C2 0.0212(15) 0.0153(16) 0.0174(14) -0.0044(11) 0.0025(12) -0.0003(13)
C3 0.0179(14) 0.0137(16) 0.0219(15) 0.0019(11) -0.0005(12) -0.0023(12)
C4 0.0123(12) 0.0164(15) 0.0178(13) -0.0026(12) 0.0017(10) -0.0059(12)
C5 0.0131(13) 0.0187(16) 0.0197(14) -0.0041(12) 0.0023(11) 0.0015(12)
C6 0.0176(14) 0.0121(15) 0.0196(14) 0.0020(11) 0.0011(11) 0.0059(13)
C7 0.0094(13) 0.0178(16) 0.0169(14) 0.0028(12) 0.0036(10) 0.0014(12)
C8 0.0169(14) 0.0200(16) 0.0157(14) -0.0060(11) 0.0038(11) 0.0011(12)
C9 0.0186(14) 0.0127(16) 0.0241(15) 0.0017(12) 0.0032(11) -0.0010(13)
C10 0.0131(14) 0.0214(17) 0.0184(14) -0.0018(12) 0.0032(11) 0.0036(13)
C11 0.0189(14) 0.0163(15) 0.0157(13) -0.0046(11) 0.0005(11) 0.0023(13)
C12 0.0147(13) 0.0139(15) 0.0197(14) -0.0002(11) 0.0019(11) -0.0014(12)
C13 0.0129(13) 0.0178(16) 0.0156(13) -0.0024(11) 0.0018(11) -0.0039(12)
O14 0.0297(12) 0.0254(13) 0.0117(10) -0.0007(8) 0.0053(9) 0.0032(10)
O15 0.0204(11) 0.0200(12) 0.0209(11) 0.0056(9) 0.0041(8) 0.0008(9)
C16 0.0161(14) 0.0240(18) 0.0170(15) -0.0008(13) -0.0011(11) -0.0015(13)
O17 0.0393(13) 0.0310(15) 0.0171(11) 0.0036(10) 0.0068(10) 0.0080(12)
O18 0.0270(12) 0.0244(13) 0.0208(11) 0.0055(10) 0.0030(9) 0.0022(10)
C21 0.0130(14) 0.035(2) 0.0250(16) -0.0039(14) 0.0040(12) 0.0010(14)
C22 0.0213(16) 0.045(2) 0.0237(16) 0.0013(15) 0.0023(13) 0.0005(16)
C23 0.0197(17) 0.070(3) 0.0287(19) 0.010(2) 0.0071(14) 0.0149(19)
C24 0.0246(18) 0.097(4) 0.0206(18) -0.017(2) -0.0031(14) 0.024(2)
C25 0.0244(18) 0.058(3) 0.047(2) -0.026(2) -0.0068(16) 0.009(2)
C26 0.0195(16) 0.036(2) 0.043(2) -0.0109(17) -0.0015(14) -0.0011(16)
C27 0.0215(15) 0.033(2) 0.0224(15) -0.0004(14) 0.0038(12) -0.0034(15)
C28 0.0301(19) 0.076(3) 0.0242(18) -0.010(2) 0.0071(15) 0.016(2)
N27 0.0263(13) 0.0184(14) 0.0107(11) -0.0002(10) 0.0050(10) 0.0012(11)
C31 0.0085(13) 0.0273(17) 0.0174(14) 0.0000(13) 0.0015(10) -0.0019(13)
C32 0.0143(14) 0.0189(16) 0.0255(16) 0.0014(12) 0.0007(11) -0.0001(13)
C33 0.0162(15) 0.0249(18) 0.0257(16) -0.0080(13) 0.0018(12) -0.0021(14)
C34 0.0162(14) 0.039(2) 0.0199(15) 0.0015(15) -0.0026(12) -0.0050(15)
C35 0.0172(14) 0.0235(18) 0.0308(17) 0.0058(14) -0.0049(12) 0.0015(14)
C36 0.0136(14) 0.0226(17) 0.0315(17) -0.0041(13) 0.0005(12) 0.0034(13)
C37 0.0148(14) 0.034(2) 0.0177(15) -0.0021(14) 0.0028(10) 0.0005(15)
C38 0.0192(16) 0.051(2) 0.0240(16) 0.0090(15) 0.0013(12) -0.0137(17)
N37 0.0172(12) 0.0205(14) 0.0142(12) 0.0001(10) 0.0010(9) -0.0005(11)

loop_
_atom_type_symbol
_atom_type_description
_atom_type_scat_dispersion_real
_atom_type_scat_dispersion_imag
_atom_type_scat_source
C C 0.0033 0.0016 'International Tables Vol C Tables 4.2.6.8 and 6.1.1.4'
H H 0.0000 0.0000 'International Tables Vol C Tables 4.2.6.8 and 6.1.1.4'
N N 0.0061 0.0033 'International Tables Vol C Tables 4.2.6.8 and 6.1.1.4'
O O 0.0106 0.0060 'International Tables Vol C Tables 4.2.6.8 and 6.1.1.4'

loop_
_geom_angle_atom_site_label_1
_geom_angle_atom_site_label_2
_geom_angle_atom_site_label_3
_geom_angle
C2 C1 C6 117.4(3)
C2 C1 C7 122.3(2)
C6 C1 C7 120.3(3)
C3 C2 C1 121.6(3)
C2 C3 C4 120.1(3)
C5 C4 C3 118.9(2)
C5 C4 C13 121.9(3)
C3 C4 C13 119.2(3)
C6 C5 C4 120.7(3)
C5 C6 C1 121.3(3)
C8 C7 C12 118.4(3)
C8 C7 C1 120.6(3)
C12 C7 C1 121.0(3)
C9 C8 C7 121.2(3)
C8 C9 C10 120.0(3)
C11 C10 C9 119.7(3)
C11 C10 C16 122.0(3)
C9 C10 C16 118.3(3)
C12 C11 C10 120.2(3)
C11 C12 C7 120.6(3)
O15 C13 O14 123.8(3)
O15 C13 C4 119.0(3)
O14 C13 C4 117.2(3)
O18 C16 O17 123.8(3)
O18 C16 C10 117.7(3)
O17 C16 C10 118.5(3)
C26 C21 C22 118.7(3)
C26 C21 C27 120.6(3)
C22 C21 C27 120.7(3)
C23 C22 C21 119.8(4)
C24 C23 C22 119.9(4)
C25 C24 C23 120.0(3)
C26 C25 C24 120.2(4)
C25 C26 C21 121.3(4)
N27 C27 C21 110.2(2)
N27 C27 C28 109.3(3)
C21 C27 C28 113.0(3)
C32 C31 C36 118.1(3)
C32 C31 C37 122.0(3)
C36 C31 C37 119.9(3)
C33 C32 C31 121.2(3)
C34 C33 C32 119.7(3)
C33 C34 C35 120.4(3)
C36 C35 C34 119.4(3)
C35 C36 C31 121.3(3)
C38 C37 N37 110.0(3)
C38 C37 C31 113.9(3)
N37 C37 C31 108.8(2)

loop_
_geom_bond_atom_site_label_1
_geom_bond_atom_site_label_2
_geom_bond_distance
C1 C2 1.395(4)
C1 C6 1.417(4)
C1 C7 1.494(4)
C2 C3 1.394(4)
C3 C4 1.400(4)
C4 C5 1.399(4)
C4 C13 1.517(4)
C5 C6 1.376(4)
C7 C8 1.391(4)
C7 C12 1.406(4)
C8 C9 1.388(4)
C9 C10 1.393(4)
C10 C11 1.391(4)
C10 C16 1.519(4)
C11 C12 1.389(4)
C13 O15 1.239(4)
C13 O14 1.279(3)
C16 O18 1.260(4)
C16 O17 1.269(4)
C21 C26 1.391(5)
C21 C22 1.401(5)
C21 C27 1.521(4)
C22 C23 1.392(5)
C23 C24 1.388(7)
C24 C25 1.384(7)
C25 C26 1.361(5)
C27 N27 1.498(4)
C27 C28 1.531(5)
C31 C32 1.393(4)
C31 C36 1.400(5)
C31 C37 1.519(4)
C32 C33 1.384(4)
C33 C34 1.379(5)
C34 C35 1.397(5)
C35 C36 1.377(4)
C37 C38 1.509(5)
C37 N37 1.514(4)
